data_4335404
loop_
_publ_author_name
'Philip J. W. Elder'
'Tristram Chivers'

_publ_section_title
;
 Chalcogenation of the 1,4-C2P4 Ring: Oxidation, Isomerization, Insertion,
 and Ring Contraction
;
_journal_name_full 'Inorganic Chemistry'
_journal_page_first 7791
_journal_page_last 7804
_journal_paper_doi 10.1021/ic401002b
_journal_volume 52
_journal_year 2013
_chemical_formula_moiety 'C18 H40 P4'
_chemical_formula_sum 'C18 H40 P4'
_chemical_formula_weight 380.38
_chemical_name_systematic
;
 ?
;
_space_group_IT_number 15
_symmetry_cell_setting monoclinic
_symmetry_space_group_name_Hall '-C 2yc'
_symmetry_space_group_name_H-M 'C 1 2/c 1'
_atom_sites_solution_hydrogens geom
_atom_sites_solution_primary direct
_atom_sites_solution_secondary difmap
_audit_creation_method SHELXL-97
_cell_angle_alpha 90.00
_cell_angle_beta 102.024(4)
_cell_angle_gamma 90.00
_cell_formula_units_Z 4
_cell_length_a 16.0430(11)
_cell_length_b 12.5350(10)
_cell_length_c 11.6060(6)
_cell_measurement_reflns_used 4279
_cell_measurement_temperature 173(2)
_cell_measurement_theta_max 30.3
_cell_measurement_theta_min 2.1
_cell_volume 2282.7(3)
_computing_cell_refinement 'HKL Scalepack (Otwinowski & Minor 1997)'
_computing_data_collection 'Collect (Nonius BV, 1997-2000)'
_computing_data_reduction DENZO-SMN
_computing_structure_refinement 'SHELXL-97 (Sheldrick, 2008)'
_computing_structure_solution 'SHELXS-97 (Sheldrick, 1997)'
_diffrn_ambient_temperature 173(2)
_diffrn_measured_fraction_theta_full 0.971
_diffrn_measured_fraction_theta_max 0.971
_diffrn_measurement_device_type 'KappaCCD (Nonius, FR540C)'
_diffrn_measurement_method 'phi\omega scans'
_diffrn_radiation_monochromator 'horizonally mounted graphite crystal'
_diffrn_radiation_source 'Enraf Nonius FR590D, fine-focus sealed tube'
_diffrn_radiation_type MoK\a
_diffrn_radiation_wavelength 0.71073
_diffrn_reflns_av_R_equivalents 0.0221
_diffrn_reflns_av_sigmaI/netI 0.0302
_diffrn_reflns_limit_h_max 22
_diffrn_reflns_limit_h_min -22
_diffrn_reflns_limit_k_max 17
_diffrn_reflns_limit_k_min -11
_diffrn_reflns_limit_l_max 16
_diffrn_reflns_limit_l_min -16
_diffrn_reflns_number 4279
_diffrn_reflns_theta_full 30.26
_diffrn_reflns_theta_max 30.26
_diffrn_reflns_theta_min 2.08
_exptl_absorpt_coefficient_mu 0.328
_exptl_absorpt_correction_T_max 0.9617
_exptl_absorpt_correction_T_min 0.9254
_exptl_absorpt_correction_type integration
_exptl_absorpt_process_details 'SADABS (SHELXTL-NT v5.1, Bruker)'
_exptl_crystal_colour colourless
_exptl_crystal_density_diffrn 1.107
_exptl_crystal_description prism
_exptl_crystal_F_000 832
_exptl_crystal_size_max 0.24
_exptl_crystal_size_mid 0.16
_exptl_crystal_size_min 0.12
_refine_diff_density_max 0.505
_refine_diff_density_min -0.738
_refine_diff_density_rms 0.222
_refine_ls_extinction_method none
_refine_ls_goodness_of_fit_ref 1.244
_refine_ls_hydrogen_treatment constr
_refine_ls_matrix_type full
_refine_ls_number_parameters 100
_refine_ls_number_reflns 3319
_refine_ls_number_restraints 0
_refine_ls_restrained_S_all 1.244
_refine_ls_R_factor_all 0.0658
_refine_ls_R_factor_gt 0.0539
_refine_ls_shift/su_max 0.001
_refine_ls_shift/su_mean 0.000
_refine_ls_structure_factor_coef Fsqd
_refine_ls_weighting_details 'calc w=1/[\s^2^(Fo^2^)+(0.0791P)^2^+2.5408P] where P=(Fo^2^+2Fc^2^)/3'
_refine_ls_weighting_scheme calc
_refine_ls_wR_factor_gt 0.1505
_refine_ls_wR_factor_ref 0.1729
_reflns_number_gt 2895
_reflns_number_total 3319
_reflns_threshold_expression >2\s(I)
_cod_data_source_file ic401002b_si_003_1.cif
_cod_data_source_block 1
_cod_original_sg_symbol_H-M 'C 2/c'
_cod_database_code 4335404

loop_
_symmetry_equiv_pos_as_xyz
'x, y, z'
'-x, y, -z+1/2'
'x+1/2, y+1/2, z'
'-x+1/2, y+1/2, -z+1/2'
'-x, -y, -z'
'x, -y, z-1/2'
'-x+1/2, -y+1/2, -z'
'x+1/2, -y+1/2, z-1/2'

loop_
_atom_site_label
_atom_site_type_symbol
_atom_site_fract_x
_atom_site_fract_y
_atom_site_fract_z
_atom_site_U_iso_or_equiv
_atom_site_adp_type
_atom_site_occupancy
_atom_site_symmetry_multiplicity
_atom_site_calc_flag
_atom_site_refinement_flags
P1 P 0.05336(4) 0.12763(5) 0.60866(5) 0.03164(17) Uani 1 1 d .
P2 P -0.11896(3) 0.16525(4) 0.70884(5) 0.03118(17) Uani 1 1 d .
C6 C -0.0259(2) 0.2428(3) 0.4172(2) 0.0559(7) Uani 1 1 d .
H6A H -0.0088 0.1836 0.3752 0.084 Uiso 1 1 calc R
H6B H -0.0296 0.3059 0.3695 0.084 Uiso 1 1 calc R
H6C H -0.0806 0.2282 0.4351 0.084 Uiso 1 1 calc R
C7 C -0.21547(14) 0.0760(2) 0.6936(2) 0.0374(5) Uani 1 1 d .
C3 C 0.03927(15) 0.2600(2) 0.5311(2) 0.0372(5) Uani 1 1 d .
C1 C -0.05355(14) 0.08569(19) 0.6257(2) 0.0354(4) Uani 1 1 d .
H1A H -0.0471 0.0154 0.6615 0.042 Uiso 1 1 calc R
H1B H -0.0876 0.0765 0.5468 0.042 Uiso 1 1 calc R
C9 C -0.27070(17) 0.1216(2) 0.7740(2) 0.0463(6) Uani 1 1 d .
H9A H -0.2403 0.1175 0.8544 0.069 Uiso 1 1 calc R
H9B H -0.3225 0.0812 0.7647 0.069 Uiso 1 1 calc R
H9C H -0.2840 0.1947 0.7535 0.069 Uiso 1 1 calc R
C5 C 0.0121(2) 0.3533(2) 0.5978(2) 0.0475(6) Uani 1 1 d .
H5A H -0.0418 0.3377 0.6175 0.071 Uiso 1 1 calc R
H5B H 0.0069 0.4161 0.5495 0.071 Uiso 1 1 calc R
H5C H 0.0540 0.3653 0.6688 0.071 Uiso 1 1 calc R
C4 C 0.12535(19) 0.2854(2) 0.5016(3) 0.0513(6) Uani 1 1 d .
H4A H 0.1432 0.2264 0.4598 0.077 Uiso 1 1 calc R
H4B H 0.1667 0.2975 0.5731 0.077 Uiso 1 1 calc R
H4C H 0.1204 0.3482 0.4533 0.077 Uiso 1 1 calc R
C8 C -0.19583(18) -0.0403(2) 0.7264(3) 0.0493(6) Uani 1 1 d .
H8A H -0.1656 -0.0446 0.8069 0.074 Uiso 1 1 calc R
H8B H -0.1614 -0.0699 0.6760 0.074 Uiso 1 1 calc R
H8C H -0.2481 -0.0797 0.7171 0.074 Uiso 1 1 calc R
C10 C -0.26382(18) 0.0847(3) 0.5656(2) 0.0523(7) Uani 1 1 d .
H10A H -0.2295 0.0559 0.5144 0.078 Uiso 1 1 calc R
H10B H -0.2761 0.1583 0.5463 0.078 Uiso 1 1 calc R
H10C H -0.3162 0.0455 0.5557 0.078 Uiso 1 1 calc R

loop_
_atom_site_aniso_label
_atom_site_aniso_U_11
_atom_site_aniso_U_22
_atom_site_aniso_U_33
_atom_site_aniso_U_23
_atom_site_aniso_U_13
_atom_site_aniso_U_12
P1 0.0345(3) 0.0322(3) 0.0300(3) -0.00230(19) 0.0109(2) -0.00088(19)
P2 0.0341(3) 0.0296(3) 0.0305(3) -0.00059(19) 0.0084(2) -0.00020(19)
C6 0.0619(17) 0.0633(19) 0.0384(13) 0.0076(12) 0.0015(12) 0.0034(14)
C7 0.0322(10) 0.0387(11) 0.0422(12) -0.0026(9) 0.0100(9) -0.0032(8)
C3 0.0425(11) 0.0394(12) 0.0312(10) 0.0049(8) 0.0114(9) -0.0007(9)
C1 0.0384(11) 0.0362(11) 0.0346(10) -0.0073(8) 0.0143(8) -0.0056(8)
C9 0.0380(12) 0.0544(15) 0.0489(14) -0.0033(11) 0.0145(10) 0.0005(10)
C5 0.0642(17) 0.0356(12) 0.0469(14) 0.0110(10) 0.0213(12) 0.0051(11)
C4 0.0545(15) 0.0529(16) 0.0523(15) 0.0104(12) 0.0246(12) -0.0058(12)
C8 0.0437(13) 0.0376(13) 0.0678(17) -0.0033(12) 0.0142(12) -0.0082(10)
C10 0.0425(13) 0.0664(18) 0.0457(14) -0.0052(13) 0.0041(11) -0.0077(12)

loop_
_atom_type_symbol
_atom_type_description
_atom_type_scat_dispersion_real
_atom_type_scat_dispersion_imag
_atom_type_scat_source
C C 0.0033 0.0016 'International Tables Vol C Tables 4.2.6.8 and 6.1.1.4'
H H 0.0000 0.0000 'International Tables Vol C Tables 4.2.6.8 and 6.1.1.4'
P P 0.1023 0.0942 'International Tables Vol C Tables 4.2.6.8 and 6.1.1.4'

loop_
_geom_angle_atom_site_label_1
_geom_angle_atom_site_label_2
_geom_angle_atom_site_label_3
_geom_angle
_geom_angle_site_symmetry_3
C1 P1 C3 106.35(11) .
C1 P1 P2 103.06(7) 2_556
C3 P1 P2 104.85(8) 2_556
C1 P2 C7 100.03(10) .
C1 P2 P1 100.11(8) 2_556
C7 P2 P1 100.40(8) 2_556
C3 C6 H6A 109.5 .
C3 C6 H6B 109.5 .
H6A C6 H6B 109.5 .
C3 C6 H6C 109.5 .
H6A C6 H6C 109.5 .
H6B C6 H6C 109.5 .
C8 C7 C9 108.8(2) .
C8 C7 C10 110.4(2) .
C9 C7 C10 109.0(2) .
C8 C7 P2 114.89(17) .
C9 C7 P2 106.86(17) .
C10 C7 P2 106.74(17) .
C5 C3 C6 109.5(2) .
C5 C3 C4 108.9(2) .
C6 C3 C4 109.0(2) .
C5 C3 P1 117.10(16) .
C6 C3 P1 106.47(18) .
C4 C3 P1 105.52(18) .
P1 C1 P2 122.79(12) .
P1 C1 H1A 106.6 .
P2 C1 H1A 106.6 .
P1 C1 H1B 106.6 .
P2 C1 H1B 106.6 .
H1A C1 H1B 106.6 .
C7 C9 H9A 109.5 .
C7 C9 H9B 109.5 .
H9A C9 H9B 109.5 .
C7 C9 H9C 109.5 .
H9A C9 H9C 109.5 .
H9B C9 H9C 109.5 .
C3 C5 H5A 109.5 .
C3 C5 H5B 109.5 .
H5A C5 H5B 109.5 .
C3 C5 H5C 109.5 .
H5A C5 H5C 109.5 .
H5B C5 H5C 109.5 .
C3 C4 H4A 109.5 .
C3 C4 H4B 109.5 .
H4A C4 H4B 109.5 .
C3 C4 H4C 109.5 .
H4A C4 H4C 109.5 .
H4B C4 H4C 109.5 .
C7 C8 H8A 109.5 .
C7 C8 H8B 109.5 .
H8A C8 H8B 109.5 .
C7 C8 H8C 109.5 .
H8A C8 H8C 109.5 .
H8B C8 H8C 109.5 .
C7 C10 H10A 109.5 .
C7 C10 H10B 109.5 .
H10A C10 H10B 109.5 .
C7 C10 H10C 109.5 .
H10A C10 H10C 109.5 .
H10B C10 H10C 109.5 .

loop_
_geom_bond_atom_site_label_1
_geom_bond_atom_site_label_2
_geom_bond_distance
_geom_bond_site_symmetry_2
P1 C1 1.843(2) .
P1 C3 1.879(2) .
P1 P2 2.2107(8) 2_556
P2 C1 1.857(2) .
P2 C7 1.889(2) .
P2 P1 2.2107(8) 2_556
C6 C3 1.520(4) .
C6 H6A 0.9600 .
C6 H6B 0.9600 .
C6 H6C 0.9600 .
C7 C8 1.522(4) .
C7 C9 1.525(3) .
C7 C10 1.530(4) .
C3 C5 1.516(4) .
C3 C4 1.524(3) .
C1 H1A 0.9700 .
C1 H1B 0.9700 .
C9 H9A 0.9600 .
C9 H9B 0.9600 .
C9 H9C 0.9600 .
C5 H5A 0.9600 .
C5 H5B 0.9600 .
C5 H5C 0.9600 .
C4 H4A 0.9600 .
C4 H4B 0.9600 .
C4 H4C 0.9600 .
C8 H8A 0.9600 .
C8 H8B 0.9600 .
C8 H8C 0.9600 .
C10 H10A 0.9600 .
C10 H10B 0.9600 .
C10 H10C 0.9600 .
